data_9015158
loop_
_publ_author_name
'Stahl, R.'
'Jung, C.'
'Lutz, H. D.'
'Kockelmann, W.'
'Jacobs, H.'

_publ_section_title
;
 Kristallstrukturen und Wasserstoffbruckenbindungen bei beta-Be(OH)2
 und epsilon-Zn(OH)2
 Note: Neutron diffraction
;
_journal_name_full 'Zeitschrift fur Anorganische und Allgemeine Chemie'
_journal_page_first 1130
_journal_page_last 1136
_journal_paper_doi 10.1002/(SICI)1521-3749(199807)624:7<1130::AID-ZAAC1130>3.0.CO;2-G
_journal_volume 624
_journal_year 1998
_chemical_formula_sum 'Be D2 O2'
_chemical_name_mineral Behoite
_space_group_IT_number 19
_symmetry_space_group_name_Hall 'P 2ac 2ab'
_symmetry_space_group_name_H-M 'P 21 21 21'
_cell_angle_alpha 90
_cell_angle_beta 90
_cell_angle_gamma 90
_cell_length_a 4.5336
_cell_length_b 4.6255
_cell_length_c 7.0384
_cell_formula_units_Z 4
_cell_volume 147.596
_database_code_amcsd 0018270
_exptl_crystal_density_diffrn 2.027
_cod_original_formula_sum 'Be O2 D2'
_cod_database_code 9015158

loop_
_space_group_symop_operation_xyz
x,y,z
-x,1/2+y,1/2-z
1/2+x,1/2-y,-z
1/2-x,-y,1/2+z

loop_
_atom_site_aniso_label
_atom_site_aniso_U_11
_atom_site_aniso_U_22
_atom_site_aniso_U_33
_atom_site_aniso_U_12
_atom_site_aniso_U_13
_atom_site_aniso_U_23
Be 0.00700 0.01300 0.00700 -0.00500 0.00400 -0.00900
O1 0.00900 0.01100 0.01200 0.00700 0.00300 0.00100
O2 0.01000 0.01300 0.00800 0.00000 -0.00500 0.00500
D1 0.02600 0.01500 0.03300 0.00600 0.00700 -0.00200
D2 0.02100 0.02500 0.03100 0.00100 -0.00100 0.00500

loop_
_atom_site_label
_atom_site_fract_x
_atom_site_fract_y
_atom_site_fract_z
_atom_site_U_iso_or_equiv
Be 0.03020 0.70770 0.62610 0.01077
O1 0.19300 0.10400 0.04130 0.01355
O2 0.15200 0.42400 0.72940 0.02546
D1 0.26700 0.09600 0.59830 0.03154
D2 0.35200 0.43400 0.77800 0.03268

loop_
_cod_related_entry_id
_cod_related_entry_database
_cod_related_entry_code
1 AMCSD 0018270
